data_7236454
loop_
_publ_author_name
'Kovalenko, Alexander'
'Yumusak, Cigdem'
'Heinrichova, Patricie'
'Stritesky, Stanislav'
'Fekete, Ladislav'
'Vala, Martin'
'Weiter, Martin'
'Sariciftci, Niyazi Serdar'
'Krajcovic, Jozef'

_publ_section_title
;
 Adamantane substitutions: a path to high-performing, soluble, versatile
 and sustainable organic semiconducting materials
;
_journal_issue 19
_journal_name_full 'Journal of Materials Chemistry C'
_journal_page_first 4716
_journal_paper_doi 10.1039/C6TC05076J
_journal_volume 5
_journal_year 2017
_chemical_formula_sum 'C38 H44 N2 O2 S2'
_chemical_formula_weight 624.87
_space_group_crystal_system monoclinic
_space_group_IT_number 14
_space_group_name_Hall '-P 2ybc'
_space_group_name_H-M_alt 'P 1 21/c 1'
_atom_sites_solution_hydrogens mixed
_audit_creation_method SHELXL-2013
_audit_update_record
;
2017-04-04 deposited with the CCDC.
2017-04-13 downloaded from the CCDC.
;
_cell_angle_alpha 90
_cell_angle_beta 92.537(3)
_cell_angle_gamma 90
_cell_formula_units_Z 2
_cell_length_a 6.4833(5)
_cell_length_b 7.3435(5)
_cell_length_c 32.625(2)
_cell_measurement_reflns_used 7025
_cell_measurement_temperature 120(2)
_cell_measurement_theta_max 27.5
_cell_measurement_theta_min 3.0
_cell_volume 1551.76(19)
_computing_cell_refinement
;
CrystalClear-SM Expert 2.1 b32 (Rigaku, 2014)
;
_computing_data_collection
;
CrystalClear-SM Expert 2.1 b32 (Rigaku, 2014)
;
_computing_data_reduction
;
CrystalClear-SM Expert 2.1 b32 (Rigaku, 2014)
;
_computing_structure_refinement 'SHELXL-2013 (Sheldrick, 2013)'
_diffrn_ambient_temperature 120(2)
_diffrn_detector CCD
_diffrn_detector_area_resol_mean 28.5714
_diffrn_measured_fraction_theta_full 0.965
_diffrn_measured_fraction_theta_max 0.988
_diffrn_measurement_device_type
;
Rigaku Saturn724+ (2x2 bin mode)
;
_diffrn_measurement_method 'profile data from \w-scans'
_diffrn_measurement_specimen_support Fiber
_diffrn_radiation_monochromator Multilayer
_diffrn_radiation_type MoK\a
_diffrn_radiation_wavelength 0.71073
_diffrn_reflns_av_R_equivalents 0.0151
_diffrn_reflns_av_unetI/netI 0.0165
_diffrn_reflns_Laue_measured_fraction_full 0.965
_diffrn_reflns_Laue_measured_fraction_max 0.988
_diffrn_reflns_limit_h_max 7
_diffrn_reflns_limit_h_min -7
_diffrn_reflns_limit_k_max 7
_diffrn_reflns_limit_k_min -8
_diffrn_reflns_limit_l_max 38
_diffrn_reflns_limit_l_min -36
_diffrn_reflns_number 8030
_diffrn_reflns_point_group_measured_fraction_full 0.965
_diffrn_reflns_point_group_measured_fraction_max 0.988
_diffrn_reflns_theta_full 25.242
_diffrn_reflns_theta_max 24.998
_diffrn_reflns_theta_min 3.043
_diffrn_source 'Rotating Anode'
_exptl_absorpt_coefficient_mu 0.210
_exptl_absorpt_correction_T_max 1.000
_exptl_absorpt_correction_T_min 0.707
_exptl_absorpt_correction_type multi-scan
_exptl_absorpt_process_details
;
CrystalClear-SM Expert 2.1 b32 (Rigaku, 2014)
;
_exptl_crystal_colour orange
_exptl_crystal_density_diffrn 1.337
_exptl_crystal_description prism
_exptl_crystal_F_000 668
_exptl_crystal_size_max 0.25
_exptl_crystal_size_mid 0.20
_exptl_crystal_size_min 0.08
_refine_diff_density_max 0.253
_refine_diff_density_min -0.203
_refine_diff_density_rms 0.042
_refine_ls_extinction_method none
_refine_ls_goodness_of_fit_ref 1.046
_refine_ls_hydrogen_treatment mixed
_refine_ls_matrix_type full
_refine_ls_number_parameters 272
_refine_ls_number_reflns 2710
_refine_ls_number_restraints 232
_refine_ls_restrained_S_all 1.013
_refine_ls_R_factor_all 0.0367
_refine_ls_R_factor_gt 0.0344
_refine_ls_shift/su_max 0.001
_refine_ls_shift/su_mean 0.000
_refine_ls_structure_factor_coef Fsqd
_refine_ls_weighting_details
;
 w=1/[\s^2^(Fo^2^)+(0.0450P)^2^+0.7500P]
 where P=(Fo^2^+2Fc^2^)/3
;
_refine_ls_weighting_scheme calc
_refine_ls_wR_factor_gt 0.0862
_refine_ls_wR_factor_ref 0.0877
_reflns_Friedel_coverage 0.000
_reflns_number_gt 2533
_reflns_number_total 2710
_reflns_threshold_expression 'I > 2\s(I)'
_cod_data_source_file c6tc05076j2.cif
_cod_data_source_block 0330
_cod_depositor_comments
;
The following automatic conversions were performed:

data item '_exptl_absorpt_correction_type' value 'Multi-scan' was
changed to 'multi-scan' in accordance with the
/home/saulius/struct/COD-crude-data/automatic-downloads/DataCite-retrospective/RSC/depositions/lib/dictionaries/cif_core.dic
dictionary named 'cif_core.dic' version 2.4.2 last updated on
2011-04-26.

Automatic conversion script
Id: cif_fix_values 6909 2019-04-08 15:41:33Z antanas 
;
_cod_original_cell_volume 1551.74(19)
_cod_original_sg_symbol_H-M 'P 21/c'
_cod_database_code 7236454
_shelx_space_group_comment
;
The symmetry employed for this shelxl refinement is uniquely defined
by the following loop, which should always be used as a source of
symmetry information in preference to the above space-group names.
They are only intended as comments.
;
_shelxl_version_number 2013-2

loop_
_space_group_symop_operation_xyz
'x, y, z'
'-x, y+1/2, -z+1/2'
'-x, -y, -z'
'x, -y-1/2, z-1/2'

loop_
_atom_site_label
_atom_site_type_symbol
_atom_site_fract_x
_atom_site_fract_y
_atom_site_fract_z
_atom_site_U_iso_or_equiv
_atom_site_adp_type
_atom_site_occupancy
_atom_site_site_symmetry_order
_atom_site_calc_flag
_atom_site_refinement_flags_posn
_atom_site_refinement_flags_adp
_atom_site_refinement_flags_occupancy
_atom_site_disorder_assembly
_atom_site_disorder_group
S1 S 0.08710(18) 0.93621(15) 0.08267(4) 0.0186(2) Uani 0.692(3) 1 d . U P A 1
C4 C -0.092(3) 1.052(2) 0.0488(5) 0.0165(17) Uani 0.692(3) 1 d . U P A 1
C5 C -0.0105(10) 1.2165(7) 0.04067(17) 0.0238(11) Uani 0.692(3) 1 d . U P A 1
C6 C 0.1840(14) 1.2614(11) 0.0591(3) 0.0176(12) Uani 0.692(3) 1 d . U P A 1
C7 C 0.2549(11) 1.1161(10) 0.0837(3) 0.0153(10) Uani 0.692(3) 1 d . U P A 1
H5 H -0.103(5) 1.320(4) 0.0205(10) 0.051(9) Uiso 0.692(3) 1 d . . P A 1
S1A S -0.0061(5) 1.2690(4) 0.03267(9) 0.0205(6) Uani 0.308(3) 1 d . U P A -1
C4A C -0.074(6) 1.047(5) 0.0504(13) 0.016(3) Uani 0.308(3) 1 d . U P A -1
C5A C 0.057(2) 0.9844(17) 0.0758(4) 0.033(3) Uani 0.308(3) 1 d D U P A -1
C6A C 0.219(3) 1.096(3) 0.0851(7) 0.029(3) Uani 0.308(3) 1 d . U P A -1
C7A C 0.210(4) 1.246(3) 0.0650(7) 0.027(3) Uani 0.308(3) 1 d . U P A -1
H5A H 0.041(11) 0.866(6) 0.0922(18) 0.05(2) Uiso 0.308(3) 1 d D . P A -1
N N -0.36113(17) 0.80791(15) 0.04156(3) 0.0187(3) Uani 1 1 d . U . . .
O O -0.65388(15) 0.63818(13) 0.02368(3) 0.0267(3) Uani 1 1 d . U . . .
C1 C -0.5532(2) 0.77741(18) 0.01975(4) 0.0188(3) Uani 1 1 d . U . . .
C2 C -0.2784(2) 0.97740(18) 0.03250(4) 0.0170(3) Uani 1 1 d . U . . .
C3 C -0.4156(2) 1.05895(18) 0.00431(4) 0.0178(3) Uani 1 1 d . U . . .
C8 C -0.2828(2) 0.67022(18) 0.07072(4) 0.0193(3) Uani 1 1 d . U . . .
H8A H -0.1312(17) 0.6610(2) 0.06918(4) 0.023 Uiso 1 1 calc R U . . .
H8B H -0.3430(7) 0.5505(13) 0.06321(9) 0.023 Uiso 1 1 calc R U . . .
C9 C -0.3367(2) 0.71806(18) 0.11466(4) 0.0211(3) Uani 1 1 d . U . . .
H9A H -0.4894(17) 0.7400(3) 0.11505(4) 0.025 Uiso 1 1 calc R U . . .
H9B H -0.2658(8) 0.8352(13) 0.12253(10) 0.025 Uiso 1 1 calc R U . . .
C10 C -0.27816(19) 0.57428(17) 0.14733(4) 0.0177(3) Uani 1 1 d . U . . .
C11 C -0.0513(2) 0.51387(19) 0.14557(4) 0.0209(3) Uani 1 1 d . U . . .
H11A H -0.0271(4) 0.4593(6) 0.1179(3) 0.025 Uiso 1 1 calc R U . . .
H11B H 0.0418(11) 0.6226(12) 0.14938(6) 0.025 Uiso 1 1 calc R U . . .
C12 C 0.0005(2) 0.37307(19) 0.17926(4) 0.0222(3) Uani 1 1 d . U . . .
H12 H 0.148(2) 0.3338(7) 0.17752(5) 0.027 Uiso 1 1 calc R U . . .
C13 C -0.0300(2) 0.46003(19) 0.22113(4) 0.0235(3) Uani 1 1 d . U . . .
H13A H 0.0630(11) 0.5684(12) 0.22482(6) 0.028 Uiso 1 1 calc R U . . .
H13B H 0.0066(5) 0.3703(10) 0.2434(3) 0.028 Uiso 1 1 calc R U . . .
C14 C -0.2551(2) 0.5191(2) 0.22400(4) 0.0245(3) Uani 1 1 d . U . . .
H14 H -0.2750(4) 0.5747(10) 0.2508(5) 0.029 Uiso 1 1 calc R U . . .
C15 C -0.3096(2) 0.6571(2) 0.18995(4) 0.0248(3) Uani 1 1 d . U . . .
H15A H -0.2196(10) 0.7685(13) 0.19377(6) 0.030 Uiso 1 1 calc R U . . .
H15B H -0.4581(17) 0.6962(5) 0.19186(5) 0.030 Uiso 1 1 calc R U . . .
C16 C -0.1406(2) 0.20760(19) 0.17360(4) 0.0259(3) Uani 1 1 d . U . . .
H16A H -0.1060(5) 0.1164(11) 0.1951(3) 0.031 Uiso 1 1 calc R U . . .
H16B H -0.1200(3) 0.1511(7) 0.1466(3) 0.031 Uiso 1 1 calc R U . . .
C17 C -0.3657(2) 0.2665(2) 0.17633(4) 0.0267(3) Uani 1 1 d . U . . .
H17 H -0.4568(17) 0.1598(19) 0.17273(8) 0.032 Uiso 1 1 calc R U . . .
C18 C -0.3960(2) 0.3532(2) 0.21846(4) 0.0287(3) Uani 1 1 d . U . . .
H18A H -0.5438(18) 0.3912(5) 0.22058(5) 0.034 Uiso 1 1 calc R U . . .
H18B H -0.3625(4) 0.2620(11) 0.2407(3) 0.034 Uiso 1 1 calc R U . . .
C19 C -0.4163(2) 0.4062(2) 0.14221(4) 0.0240(3) Uani 1 1 d . U . . .
H19A H -0.3953(3) 0.3487(7) 0.1146(3) 0.029 Uiso 1 1 calc R U . . .
H19B H -0.5658(17) 0.4439(5) 0.14319(4) 0.029 Uiso 1 1 calc R U . . .
H7 H 0.372(3) 1.100(2) 0.1003(6) 0.038(5) Uiso 1 1 d . . . . .
H6 H 0.266(3) 1.368(3) 0.0571(5) 0.033(5) Uiso 1 1 d . . . . .

loop_
_atom_site_aniso_label
_atom_site_aniso_U_11
_atom_site_aniso_U_22
_atom_site_aniso_U_33
_atom_site_aniso_U_23
_atom_site_aniso_U_13
_atom_site_aniso_U_12
S1 0.0167(4) 0.0206(5) 0.0182(4) 0.0024(3) -0.0031(3) -0.0015(3)
C4 0.020(4) 0.019(2) 0.011(3) 0.0017(17) 0.001(2) 0.002(2)
C5 0.0245(15) 0.029(3) 0.018(2) 0.0019(15) -0.0008(13) -0.0002(18)
C6 0.026(3) 0.0122(16) 0.015(2) 0.0033(14) 0.0023(19) 0.0015(15)
C7 0.010(2) 0.0164(16) 0.0191(17) -0.0009(12) 0.0002(15) -0.0052(13)
S1A 0.0227(8) 0.0204(13) 0.0181(12) -0.0016(8) -0.0008(8) -0.0018(9)
C4A 0.012(4) 0.019(5) 0.016(6) -0.006(4) 0.000(3) -0.002(3)
C5A 0.027(4) 0.042(6) 0.028(4) 0.004(3) 0.002(3) 0.003(3)
C6A 0.021(6) 0.044(6) 0.022(4) 0.003(4) -0.006(4) 0.005(3)
C7A 0.019(4) 0.038(6) 0.022(6) -0.002(4) -0.008(3) 0.000(4)
N 0.0215(6) 0.0176(6) 0.0168(5) 0.0033(4) -0.0030(4) -0.0019(5)
O 0.0283(5) 0.0219(5) 0.0291(5) 0.0075(4) -0.0065(4) -0.0067(4)
C1 0.0213(7) 0.0187(7) 0.0165(6) 0.0012(5) 0.0001(5) -0.0018(5)
C2 0.0204(6) 0.0179(6) 0.0130(6) -0.0008(5) 0.0029(5) 0.0005(5)
C3 0.0192(6) 0.0188(6) 0.0153(6) -0.0005(5) 0.0009(5) -0.0018(5)
C8 0.0227(7) 0.0172(6) 0.0178(6) 0.0037(5) -0.0021(5) 0.0001(5)
C9 0.0229(7) 0.0213(7) 0.0188(7) 0.0023(5) -0.0003(5) 0.0036(6)
C10 0.0191(6) 0.0187(6) 0.0152(6) 0.0011(5) -0.0007(5) 0.0003(5)
C11 0.0198(7) 0.0231(7) 0.0197(6) 0.0020(5) 0.0004(5) 0.0002(6)
C12 0.0199(7) 0.0254(7) 0.0212(7) 0.0020(5) -0.0005(5) 0.0040(6)
C13 0.0270(7) 0.0234(7) 0.0196(7) 0.0014(5) -0.0056(5) -0.0023(6)
C14 0.0306(8) 0.0283(7) 0.0148(7) -0.0014(6) 0.0014(5) 0.0036(6)
C15 0.0291(7) 0.0256(7) 0.0196(7) -0.0011(6) 0.0008(5) 0.0056(6)
C16 0.0392(8) 0.0182(7) 0.0200(7) 0.0015(5) -0.0021(6) 0.0014(6)
C17 0.0296(7) 0.0247(7) 0.0253(7) 0.0053(6) -0.0051(6) -0.0107(6)
C18 0.0244(7) 0.0406(9) 0.0212(7) 0.0103(6) 0.0010(5) -0.0018(7)
C19 0.0225(7) 0.0285(8) 0.0204(7) 0.0045(6) -0.0043(5) -0.0061(6)

loop_
_atom_type_symbol
_atom_type_description
_atom_type_scat_dispersion_real
_atom_type_scat_dispersion_imag
_atom_type_scat_source
C C 0.0033 0.0016 'International Tables Vol C Tables 4.2.6.8 and 6.1.1.4'
H H 0.0000 0.0000 'International Tables Vol C Tables 4.2.6.8 and 6.1.1.4'
N N 0.0061 0.0033 'International Tables Vol C Tables 4.2.6.8 and 6.1.1.4'
O O 0.0106 0.0060 'International Tables Vol C Tables 4.2.6.8 and 6.1.1.4'
S S 0.1246 0.1234 'International Tables Vol C Tables 4.2.6.8 and 6.1.1.4'

loop_
_geom_angle_atom_site_label_1
_geom_angle_atom_site_label_2
_geom_angle_atom_site_label_3
_geom_angle
_geom_angle_site_symmetry_1
_geom_angle_site_symmetry_3
C6A S1 C4A 89.7(16) . .
C6A S1 C7 4.0(13) . .
C4A S1 C7 91.1(12) . .
C6A S1 C4 90.9(10) . .
C4A S1 C4 1.6(19) . .
C7 S1 C4 92.4(6) . .
C5 C4 C5A 100.2(11) . .
C5 C4 C2 127.5(11) . .
C5A C4 C2 132.3(13) . .
C5 C4 S1A 7.1(4) . .
C5A C4 S1A 107.0(10) . .
C2 C4 S1A 120.7(9) . .
C5 C4 S1 107.4(9) . .
C5A C4 S1 7.4(6) . .
C2 C4 S1 125.1(11) . .
S1A C4 S1 114.0(9) . .
C4 C5 C4A 5(2) . .
C4 C5 C6 118.3(8) . .
C4A C5 C6 113.0(15) . .
C4 C5 C7A 111.6(11) . .
C4A C5 C7A 106.2(16) . .
C6 C5 C7A 6.8(11) . .
C7 C6 C5 109.3(6) . .
C7 C6 S1A 127.5(7) . .
C5 C6 S1A 18.46(19) . .
C7 C6 C6A 10.6(9) . .
C5 C6 C6A 99.3(9) . .
S1A C6 C6A 117.7(9) . .
C7A C7 C6 6.2(15) . .
C7A C7 C5A 103.3(13) . .
C6 C7 C5A 97.3(7) . .
C7A C7 S1 118.7(13) . .
C6 C7 S1 112.6(6) . .
C5A C7 S1 15.4(4) . .
C6 S1A C7A 4.0(11) . .
C6 S1A C4 93.3(6) . .
C7A S1A C4 89.3(10) . .
C6 S1A C4A 89.3(12) . .
C7A S1A C4A 85.3(13) . .
C4 S1A C4A 4.1(16) . .
C5A C4A C5 107(3) . .
C5A C4A C2 134(3) . .
C5 C4A C2 119(3) . .
C5A C4A S1 7.8(8) . .
C5 C4A S1 114(2) . .
C2 C4A S1 127(2) . .
C5A C4A S1A 112(2) . .
C5 C4A S1A 6.0(5) . .
C2 C4A S1A 114(2) . .
S1 C4A S1A 119.4(19) . .
C4A C5A C6A 115(2) . .
C4A C5A C4 2(3) . .
C6A C5A C4 116.4(14) . .
C4A C5A C7 113.6(19) . .
C6A C5A C7 3.9(13) . .
C4 C5A C7 114.8(10) . .
C7A C6A C5A 113(2) . .
C7A C6A S1 130.9(19) . .
C5A C6A S1 18.3(5) . .
C7A C6A C6 7.4(13) . .
C5A C6A C6 105.6(15) . .
S1 C6A C6 123.5(15) . .
C7 C7A C6A 12.0(11) . .
C7 C7A C5 110.0(18) . .
C6A C7A C5 98.8(18) . .
C7 C7A S1A 125.3(19) . .
C6A C7A S1A 114.3(18) . .
C5 C7A S1A 15.6(2) . .
C2 N C1 111.77(10) . .
C2 N C8 129.03(11) . .
C1 N C8 119.12(10) . .
O C1 N 122.55(12) . .
O C1 C3 133.61(12) . 3_475
N C1 C3 103.83(10) . 3_475
C3 C2 N 106.57(11) . .
C3 C2 C4 126.7(6) . .
N C2 C4 126.7(6) . .
C3 C2 C4A 129.5(14) . .
N C2 C4A 123.9(14) . .
C4 C2 C4A 3(2) . .
C2 C3 C3 109.61(14) . 3_475
C2 C3 C1 142.17(12) . 3_475
C3 C3 C1 108.22(14) 3_475 3_475
N C8 C9 111.27(11) . .
C8 C9 C10 115.62(11) . .
C19 C10 C9 110.68(11) . .
C19 C10 C15 108.50(11) . .
C9 C10 C15 108.47(11) . .
C19 C10 C11 108.61(11) . .
C9 C10 C11 112.29(11) . .
C15 C10 C11 108.20(11) . .
C12 C11 C10 110.26(11) . .
C16 C12 C13 109.87(11) . .
C16 C12 C11 109.79(11) . .
C13 C12 C11 109.00(11) . .
C12 C13 C14 109.55(11) . .
C18 C14 C13 109.48(12) . .
C18 C14 C15 108.91(11) . .
C13 C14 C15 109.45(11) . .
C14 C15 C10 110.96(11) . .
C12 C16 C17 109.64(11) . .
C16 C17 C18 109.26(11) . .
C16 C17 C19 108.67(12) . .
C18 C17 C19 109.85(12) . .
C14 C18 C17 109.68(11) . .
C10 C19 C17 110.73(11) . .

loop_
_geom_bond_atom_site_label_1
_geom_bond_atom_site_label_2
_geom_bond_distance
_geom_bond_site_symmetry_2
S1 C6A 1.449(17) .
S1 C4A 1.66(4) .
S1 C7 1.710(6) .
S1 C4 1.782(15) .
C4 C5 1.352(17) .
C4 C5A 1.372(18) .
C4 C2 1.409(15) .
C4 S1A 1.777(16) .
C5 C4A 1.36(4) .
C5 C6 1.412(11) .
C5 C7A 1.62(2) .
C6 C7 1.401(9) .
C6 S1A 1.474(9) .
C6 C6A 1.49(2) .
C7 C7A 1.16(2) .
C7 C5A 1.616(14) .
S1A C7A 1.728(19) .
S1A C4A 1.79(4) .
C4A C5A 1.25(4) .
C4A C2 1.51(3) .
C5A C6A 1.35(2) .
C6A C7A 1.28(3) .
N C2 1.3922(17) .
N C1 1.4241(16) .
N C8 1.4636(16) .
O C1 1.2230(16) .
C1 C3 1.4447(18) 3_475
C2 C3 1.3868(18) .
C3 C3 1.414(3) 3_475
C3 C1 1.4448(18) 3_475
C8 C9 1.5314(18) .
C9 C10 1.5361(17) .
C10 C19 1.5295(18) .
C10 C15 1.5394(18) .
C10 C11 1.5399(18) .
C11 C12 1.5352(18) .
C12 C16 1.527(2) .
C12 C13 1.5287(19) .
C13 C14 1.529(2) .
C14 C18 1.529(2) .
C14 C15 1.5332(19) .
C16 C17 1.528(2) .
C17 C18 1.535(2) .
C17 C19 1.5386(19) .
